data_4127576
loop_
_publ_author_name
'Chen, Bin'
'Holstein, Julian J.'
'Horiuchi, Shinnosuke'
'Hiller, Wolf G.'
'Clever, Guido H.'

_publ_section_title
;
 Pd(II) Coordination Sphere Engineering: Pyridine Cages, Quinoline Bowls,
 and Heteroleptic Pills Binding One or Two Fullerenes.
;
_journal_issue 22
_journal_name_full 'Journal of the American Chemical Society'
_journal_page_first 8907
_journal_page_last 8913
_journal_paper_doi 10.1021/jacs.9b02207
_journal_volume 141
_journal_year 2019
_chemical_formula_sum 'C40 H26 N4 O4'
_chemical_formula_weight 626.65
_space_group_crystal_system monoclinic
_space_group_IT_number 4
_space_group_name_Hall 'P 2yb'
_space_group_name_H-M_alt 'P 1 21 1'
_symmetry_space_group_name_Hall 'P 2yb'
_symmetry_space_group_name_H-M 'P 1 21 1'
_atom_sites_solution_hydrogens geom
_audit_creation_method SHELXL-2014/7
_cell_angle_alpha 90
_cell_angle_beta 93.499(2)
_cell_angle_gamma 90
_cell_formula_units_Z 2
_cell_length_a 7.3461(2)
_cell_length_b 8.2067(3)
_cell_length_c 23.9093(8)
_cell_measurement_reflns_used 24133
_cell_measurement_temperature 100(2)
_cell_measurement_theta_max 80.342
_cell_measurement_theta_min 3.704
_cell_volume 1438.74(8)
_computing_cell_refinement 'Bruker SAINT'
_computing_data_collection 'Bruker APEX2'
_computing_data_reduction 'Bruker SAINT'
_computing_molecular_graphics 'shelXle (Huebschle, 2014)'
_computing_publication_material 'enCIFer 1.3, CCDC, 2008'
_computing_structure_refinement 'SHELXL-2014/7 (Sheldrick, 2014)'
_computing_structure_solution 'SHELXT 2014/4 (Sheldrick, 2014)'
_diffrn_ambient_temperature 100(2)
_diffrn_measured_fraction_theta_full 1.000
_diffrn_measured_fraction_theta_max 0.985
_diffrn_measurement_device_type 'Bruker D8 Venture CMOS with Photon 100'
_diffrn_measurement_method '\f and \w scans'
_diffrn_radiation_monochromator 'multilayer optics'
_diffrn_radiation_type CuK\a
_diffrn_radiation_wavelength 1.54178
_diffrn_reflns_av_R_equivalents 0.0470
_diffrn_reflns_av_unetI/netI 0.0355
_diffrn_reflns_Laue_measured_fraction_full 1.000
_diffrn_reflns_Laue_measured_fraction_max 0.985
_diffrn_reflns_limit_h_max 9
_diffrn_reflns_limit_h_min -8
_diffrn_reflns_limit_k_max 10
_diffrn_reflns_limit_k_min -10
_diffrn_reflns_limit_l_max 29
_diffrn_reflns_limit_l_min -29
_diffrn_reflns_number 24133
_diffrn_reflns_point_group_measured_fraction_full 0.999
_diffrn_reflns_point_group_measured_fraction_max 0.967
_diffrn_reflns_theta_full 67.679
_diffrn_reflns_theta_max 80.342
_diffrn_reflns_theta_min 3.704
_diffrn_source_type 'INCOATEC microfocus sealed tube, Iys 2.0'
_exptl_absorpt_coefficient_mu 0.767
_exptl_absorpt_correction_T_max 0.7543
_exptl_absorpt_correction_T_min 0.6672
_exptl_absorpt_correction_type multi-scan
_exptl_absorpt_process_details 'SADABS V2014/4 (Bruker AXS Inc.)'
_exptl_crystal_colour colorless
_exptl_crystal_density_diffrn 1.447
_exptl_crystal_description Block
_exptl_crystal_F_000 652
_exptl_crystal_size_max 0.200
_exptl_crystal_size_mid 0.100
_exptl_crystal_size_min 0.020
_refine_diff_density_max 0.172
_refine_diff_density_min -0.148
_refine_diff_density_rms 0.033
_refine_ls_abs_structure_details
;
 Flack x determined using 2448 quotients [(I+)-(I-)]/[(I+)+(I-)]
 (Parsons, Flack and Wagner, Acta Cryst. B69 (2013) 249-259).
;
_refine_ls_abs_structure_Flack 0.09(9)
_refine_ls_extinction_method none
_refine_ls_goodness_of_fit_ref 1.053
_refine_ls_hydrogen_treatment constr
_refine_ls_matrix_type full
_refine_ls_number_parameters 435
_refine_ls_number_reflns 6093
_refine_ls_number_restraints 1
_refine_ls_restrained_S_all 1.053
_refine_ls_R_factor_all 0.0321
_refine_ls_R_factor_gt 0.0290
_refine_ls_shift/su_max 0.001
_refine_ls_shift/su_mean 0.000
_refine_ls_structure_factor_coef Fsqd
_refine_ls_weighting_details 'w=1/[\s^2^(Fo^2^)+(0.0341P)^2^+0.1320P] where P=(Fo^2^+2Fc^2^)/3'
_refine_ls_weighting_scheme calc
_refine_ls_wR_factor_gt 0.0703
_refine_ls_wR_factor_ref 0.0717
_reflns_Friedel_coverage 0.832
_reflns_Friedel_fraction_full 0.999
_reflns_Friedel_fraction_max 0.946
_reflns_number_gt 5686
_reflns_number_total 6093
_reflns_threshold_expression 'I > 2\s(I)'
_cod_data_source_file ja9b02207_si_005.cif
_cod_data_source_block bc12d
_cod_database_code 4127576
_shelx_shelxl_version_number 2014/7
_shelx_space_group_comment
;
The symmetry employed for this shelxl refinement is uniquely defined
by the following loop, which should always be used as a source of
symmetry information in preference to the above space-group names.
They are only intended as comments.
;
_shelx_estimated_absorpt_t_min 0.862
_shelx_estimated_absorpt_t_max 0.985
_computing_refinement_gui 'shelXle (Huebschle, 2014)'

loop_
_space_group_symop_operation_xyz
'x, y, z'
'-x, y+1/2, -z'

loop_
_atom_site_label
_atom_site_type_symbol
_atom_site_fract_x
_atom_site_fract_y
_atom_site_fract_z
_atom_site_U_iso_or_equiv
_atom_site_adp_type
_atom_site_occupancy
_atom_site_site_symmetry_order
_atom_site_calc_flag
_atom_site_refinement_flags_posn
_atom_site_refinement_flags_adp
C1 C 0.0443(3) 0.2072(2) 0.68991(9) 0.0212(4) Uani 1 1 d . .
H1A H -0.0662 0.2226 0.6654 0.032 Uiso 1 1 calc R U
H1B H 0.0228 0.1222 0.7175 0.032 Uiso 1 1 calc R U
H1C H 0.1452 0.1745 0.6674 0.032 Uiso 1 1 calc R U
C2 C 0.0926(3) 0.3662(2) 0.72009(8) 0.0179(4) Uani 1 1 d . .
C3 C -0.0649(3) 0.4167(3) 0.75794(9) 0.0211(4) Uani 1 1 d . .
H3A H -0.1804 0.4264 0.7346 0.025 Uiso 1 1 calc R U
H3B H -0.0812 0.3310 0.7863 0.025 Uiso 1 1 calc R U
C4 C -0.0226(3) 0.5801(3) 0.78764(9) 0.0216(4) Uani 1 1 d . .
H4A H -0.0256 0.5656 0.8287 0.026 Uiso 1 1 calc R U
H4B H -0.1166 0.6615 0.7756 0.026 Uiso 1 1 calc R U
C5 C 0.1699(3) 0.6433(2) 0.77308(8) 0.0179(4) Uani 1 1 d . .
C6 C 0.2154(3) 0.8029(2) 0.80319(8) 0.0215(4) Uani 1 1 d . .
H6A H 0.3366 0.8398 0.7937 0.032 Uiso 1 1 calc R U
H6B H 0.2145 0.7862 0.8438 0.032 Uiso 1 1 calc R U
H6C H 0.1244 0.8854 0.7915 0.032 Uiso 1 1 calc R U
C7 C 0.3005(3) 0.5054(2) 0.78941(8) 0.0171(4) Uani 1 1 d . .
C8 C 0.4436(3) 0.5151(2) 0.83020(8) 0.0181(4) Uani 1 1 d . .
H8 H 0.4693 0.6132 0.8502 0.022 Uiso 1 1 calc R U
C9 C 0.5470(3) 0.3758(2) 0.84041(8) 0.0178(4) Uani 1 1 d . .
C10 C 0.7028(3) 0.3475(2) 0.88167(8) 0.0179(4) Uani 1 1 d . .
N11 N 0.7583(2) 0.1844(2) 0.87356(7) 0.0185(3) Uani 1 1 d . .
C12 C 0.6508(3) 0.1092(2) 0.82978(8) 0.0187(4) Uani 1 1 d . .
C13 C 0.5131(3) 0.2332(2) 0.81029(8) 0.0178(4) Uani 1 1 d . .
C14 C 0.3710(3) 0.2214(2) 0.76973(8) 0.0182(4) Uani 1 1 d . .
H14 H 0.3488 0.1234 0.7492 0.022 Uiso 1 1 calc R U
C15 C 0.2620(3) 0.3582(2) 0.76010(8) 0.0169(4) Uani 1 1 d . .
C16 C 0.1241(3) 0.5084(2) 0.68113(8) 0.0175(4) Uani 1 1 d . .
C18 C 0.1702(3) 0.6384(2) 0.59463(8) 0.0183(4) Uani 1 1 d . .
C19 C 0.1905(3) 0.6651(2) 0.53391(8) 0.0189(4) Uani 1 1 d . .
N20 N 0.2549(2) 0.8276(2) 0.52881(7) 0.0194(4) Uani 1 1 d . .
C21 C 0.2657(3) 0.9061(2) 0.58151(8) 0.0185(4) Uani 1 1 d . .
C22 C 0.2107(3) 0.7825(2) 0.62247(8) 0.0175(4) Uani 1 1 d . .
C23 C 0.2071(3) 0.7951(2) 0.68027(8) 0.0176(4) Uani 1 1 d . .
H23 H 0.2321 0.8954 0.6991 0.021 Uiso 1 1 calc R U
C24 C 0.1656(3) 0.6555(2) 0.70949(8) 0.0172(4) Uani 1 1 d . .
C25 C 0.9200(3) 0.1131(2) 0.89929(8) 0.0188(4) Uani 1 1 d . .
C26 C 1.0837(3) 0.2049(3) 0.90223(8) 0.0201(4) Uani 1 1 d . .
H26 H 1.0824 0.3153 0.8902 0.024 Uiso 1 1 calc R U
C27 C 1.2430(3) 0.1352(3) 0.92231(8) 0.0209(4) Uani 1 1 d . .
H27 H 1.3517 0.1981 0.9250 0.025 Uiso 1 1 calc R U
C28 C 1.2478(3) -0.0305(3) 0.93929(8) 0.0197(4) Uani 1 1 d . .
N29 N 1.4148(3) -0.0991(2) 0.95335(7) 0.0237(4) Uani 1 1 d . .
C30 C 1.4157(3) -0.2549(3) 0.96653(9) 0.0250(5) Uani 1 1 d . .
H30 H 1.5305 -0.3047 0.9755 0.030 Uiso 1 1 calc R U
C31 C 1.2589(3) -0.3530(3) 0.96824(9) 0.0236(4) Uani 1 1 d . .
H31 H 1.2693 -0.4644 0.9788 0.028 Uiso 1 1 calc R U
C32 C 1.0916(3) -0.2864(3) 0.95460(8) 0.0219(4) Uani 1 1 d . .
H32 H 0.9839 -0.3499 0.9560 0.026 Uiso 1 1 calc R U
C33 C 1.0824(3) -0.1200(2) 0.93827(8) 0.0186(4) Uani 1 1 d . .
C34 C 0.9182(3) -0.0447(2) 0.91816(8) 0.0186(4) Uani 1 1 d . .
H34 H 0.8066 -0.1033 0.9177 0.022 Uiso 1 1 calc R U
C35 C 0.2994(3) 0.9011(3) 0.47728(8) 0.0196(4) Uani 1 1 d . .
C36 C 0.3806(3) 0.8037(3) 0.43680(9) 0.0220(4) Uani 1 1 d . .
H36 H 0.4102 0.6932 0.4451 0.026 Uiso 1 1 calc R U
C37 C 0.4167(3) 0.8674(3) 0.38597(9) 0.0221(4) Uani 1 1 d . .
H37 H 0.4692 0.8004 0.3588 0.026 Uiso 1 1 calc R U
C38 C 0.3765(3) 1.0333(3) 0.37317(9) 0.0197(4) Uani 1 1 d . .
N39 N 0.4069(3) 1.0897(2) 0.32069(7) 0.0233(4) Uani 1 1 d . .
C40 C 0.3685(3) 1.2443(3) 0.31033(9) 0.0252(5) Uani 1 1 d . .
H40 H 0.3867 1.2845 0.2738 0.030 Uiso 1 1 calc R U
C41 C 0.3023(3) 1.3536(3) 0.34967(10) 0.0259(5) Uani 1 1 d . .
H41 H 0.2797 1.4642 0.3398 0.031 Uiso 1 1 calc R U
C42 C 0.2708(3) 1.2990(3) 0.40225(9) 0.0225(4) Uani 1 1 d . .
H42 H 0.2263 1.3706 0.4295 0.027 Uiso 1 1 calc R U
C43 C 0.3064(3) 1.1324(3) 0.41525(8) 0.0194(4) Uani 1 1 d . .
C44 C 0.2673(3) 1.0637(3) 0.46766(9) 0.0200(4) Uani 1 1 d . .
H44 H 0.2192 1.1298 0.4959 0.024 Uiso 1 1 calc R U
O10A O 0.7714(2) 0.44048(18) 0.91608(6) 0.0232(3) Uani 1 1 d . .
O12A O 0.6731(2) -0.02676(18) 0.81233(6) 0.0247(3) Uani 1 1 d . .
O19A O 0.1573(2) 0.57236(19) 0.49542(6) 0.0256(3) Uani 1 1 d . .
O21A O 0.3136(2) 1.04525(17) 0.59021(6) 0.0232(3) Uani 1 1 d . .
C17 C 0.1240(3) 0.4980(2) 0.62289(8) 0.0183(4) Uani 1 1 d . .
H17 H 0.0939 0.3997 0.6035 0.022 Uiso 1 1 calc R U

loop_
_atom_site_aniso_label
_atom_site_aniso_U_11
_atom_site_aniso_U_22
_atom_site_aniso_U_33
_atom_site_aniso_U_23
_atom_site_aniso_U_13
_atom_site_aniso_U_12
C1 0.0216(10) 0.0169(9) 0.0244(10) 0.0021(8) -0.0029(8) -0.0032(8)
C2 0.0163(9) 0.0154(9) 0.0219(9) 0.0023(7) 0.0009(7) -0.0009(7)
C3 0.0174(10) 0.0219(9) 0.0241(10) 0.0052(8) 0.0024(7) -0.0009(8)
C4 0.0197(10) 0.0230(10) 0.0227(10) 0.0027(8) 0.0054(8) 0.0025(9)
C5 0.0203(10) 0.0168(9) 0.0169(9) 0.0012(7) 0.0026(7) 0.0005(8)
C6 0.0293(11) 0.0170(9) 0.0183(9) -0.0003(8) 0.0038(8) 0.0028(8)
C7 0.0177(9) 0.0166(9) 0.0175(9) 0.0021(7) 0.0049(7) -0.0004(7)
C8 0.0217(10) 0.0157(9) 0.0172(9) -0.0006(7) 0.0046(7) -0.0020(8)
C9 0.0179(9) 0.0197(9) 0.0160(9) 0.0006(7) 0.0029(7) -0.0024(8)
C10 0.0181(9) 0.0183(9) 0.0176(9) 0.0023(8) 0.0031(7) -0.0024(8)
N11 0.0181(8) 0.0184(8) 0.0189(8) 0.0005(6) -0.0014(6) -0.0021(7)
C12 0.0175(9) 0.0205(10) 0.0181(9) 0.0017(7) 0.0000(7) -0.0019(8)
C13 0.0175(9) 0.0167(9) 0.0195(9) 0.0010(7) 0.0030(7) -0.0005(8)
C14 0.0192(9) 0.0151(9) 0.0203(9) -0.0009(7) 0.0011(7) -0.0028(7)
C15 0.0166(9) 0.0171(8) 0.0172(9) 0.0022(7) 0.0032(7) -0.0021(7)
C16 0.0143(9) 0.0164(9) 0.0220(10) 0.0014(8) 0.0018(7) 0.0016(7)
C18 0.0156(10) 0.0208(9) 0.0186(9) -0.0006(8) 0.0016(7) 0.0006(8)
C19 0.0175(10) 0.0188(10) 0.0206(10) 0.0007(8) 0.0029(7) 0.0010(8)
N20 0.0207(9) 0.0200(9) 0.0177(8) 0.0008(7) 0.0031(6) -0.0010(7)
C21 0.0176(10) 0.0196(9) 0.0182(9) 0.0004(8) 0.0019(7) 0.0015(8)
C22 0.0146(9) 0.0171(9) 0.0209(10) 0.0013(8) 0.0013(7) 0.0006(7)
C23 0.0173(9) 0.0164(9) 0.0192(9) -0.0014(8) 0.0017(7) -0.0001(8)
C24 0.0154(9) 0.0180(9) 0.0182(9) 0.0006(7) 0.0021(7) 0.0015(7)
C25 0.0186(10) 0.0222(10) 0.0156(9) -0.0016(7) 0.0006(7) -0.0005(8)
C26 0.0218(10) 0.0201(9) 0.0185(9) 0.0029(8) 0.0009(7) -0.0018(8)
C27 0.0198(10) 0.0247(10) 0.0182(9) -0.0002(8) -0.0006(7) -0.0046(8)
C28 0.0203(10) 0.0248(10) 0.0140(9) -0.0026(8) 0.0003(7) -0.0005(8)
N29 0.0208(9) 0.0300(10) 0.0200(9) -0.0009(7) -0.0010(7) 0.0013(8)
C30 0.0239(11) 0.0311(11) 0.0197(10) 0.0015(9) -0.0013(8) 0.0064(9)
C31 0.0304(12) 0.0224(10) 0.0178(10) 0.0013(8) 0.0002(8) 0.0050(9)
C32 0.0254(11) 0.0221(10) 0.0181(9) 0.0002(8) 0.0022(8) -0.0016(9)
C33 0.0216(10) 0.0214(10) 0.0128(9) -0.0023(7) 0.0017(7) -0.0004(8)
C34 0.0183(10) 0.0206(9) 0.0169(9) -0.0008(7) 0.0009(7) -0.0031(8)
C35 0.0177(10) 0.0239(10) 0.0174(9) 0.0020(8) 0.0022(7) -0.0022(8)
C36 0.0200(10) 0.0212(9) 0.0251(10) 0.0016(8) 0.0034(8) 0.0021(8)
C37 0.0213(10) 0.0239(10) 0.0216(10) -0.0032(8) 0.0056(8) -0.0001(8)
C38 0.0144(9) 0.0250(10) 0.0197(10) 0.0020(8) 0.0014(7) -0.0022(8)
N39 0.0208(9) 0.0295(10) 0.0196(8) 0.0021(7) 0.0015(7) -0.0061(8)
C40 0.0207(11) 0.0328(11) 0.0219(10) 0.0071(9) -0.0018(8) -0.0063(9)
C41 0.0222(11) 0.0238(10) 0.0312(11) 0.0090(9) -0.0018(8) -0.0009(9)
C42 0.0204(10) 0.0210(10) 0.0260(10) 0.0016(8) 0.0009(8) 0.0017(8)
C43 0.0140(9) 0.0233(10) 0.0207(10) 0.0013(8) -0.0010(7) -0.0010(8)
C44 0.0186(9) 0.0223(10) 0.0190(9) -0.0010(8) 0.0016(7) 0.0006(8)
O10A 0.0268(8) 0.0212(7) 0.0213(7) -0.0027(6) -0.0021(6) -0.0021(6)
O12A 0.0265(8) 0.0197(7) 0.0271(8) -0.0041(6) -0.0054(6) 0.0046(6)
O19A 0.0309(8) 0.0247(8) 0.0215(7) -0.0043(6) 0.0044(6) -0.0040(6)
O21A 0.0297(8) 0.0181(7) 0.0221(7) 0.0008(6) 0.0027(6) -0.0043(6)
C17 0.0163(9) 0.0178(9) 0.0206(9) -0.0008(8) 0.0002(7) 0.0005(7)

loop_
_atom_type_symbol
_atom_type_description
_atom_type_scat_dispersion_real
_atom_type_scat_dispersion_imag
_atom_type_scat_source
C C 0.0181 0.0091 'International Tables Vol C Tables 4.2.6.8 and 6.1.1.4'
H H 0.0000 0.0000 'International Tables Vol C Tables 4.2.6.8 and 6.1.1.4'
N N 0.0311 0.0180 'International Tables Vol C Tables 4.2.6.8 and 6.1.1.4'
O O 0.0492 0.0322 'International Tables Vol C Tables 4.2.6.8 and 6.1.1.4'

loop_
_geom_angle_atom_site_label_1
_geom_angle_atom_site_label_2
_geom_angle_atom_site_label_3
_geom_angle
C2 C1 H1A 109.5
C2 C1 H1B 109.5
H1A C1 H1B 109.5
C2 C1 H1C 109.5
H1A C1 H1C 109.5
H1B C1 H1C 109.5
C16 C2 C1 114.04(16)
C16 C2 C15 105.57(16)
C1 C2 C15 114.71(16)
C16 C2 C3 107.24(15)
C1 C2 C3 109.99(16)
C15 C2 C3 104.61(16)
C4 C3 C2 111.18(16)
C4 C3 H3A 109.4
C2 C3 H3A 109.4
C4 C3 H3B 109.4
C2 C3 H3B 109.4
H3A C3 H3B 108.0
C3 C4 C5 110.21(16)
C3 C4 H4A 109.6
C5 C4 H4A 109.6
C3 C4 H4B 109.6
C5 C4 H4B 109.6
H4A C4 H4B 108.1
C7 C5 C6 113.72(17)
C7 C5 C24 106.23(16)
C6 C5 C24 114.00(16)
C7 C5 C4 105.13(16)
C6 C5 C4 110.82(16)
C24 C5 C4 106.28(16)
C5 C6 H6A 109.5
C5 C6 H6B 109.5
H6A C6 H6B 109.5
C5 C6 H6C 109.5
H6A C6 H6C 109.5
H6B C6 H6C 109.5
C8 C7 C15 121.01(18)
C8 C7 C5 125.12(18)
C15 C7 C5 113.84(17)
C9 C8 C7 117.27(18)
C9 C8 H8 121.4
C7 C8 H8 121.4
C8 C9 C13 121.67(19)
C8 C9 C10 129.69(18)
C13 C9 C10 108.64(17)
O10A C10 N11 125.30(19)
O10A C10 C9 128.79(19)
N11 C10 C9 105.91(16)
C12 N11 C10 111.16(16)
C12 N11 C25 123.53(16)
C10 N11 C25 124.52(17)
O12A C12 N11 125.32(19)
O12A C12 C13 128.89(19)
N11 C12 C13 105.77(16)
C14 C13 C9 121.75(19)
C14 C13 C12 129.80(18)
C9 C13 C12 108.46(18)
C13 C14 C15 117.49(18)
C13 C14 H14 121.3
C15 C14 H14 121.3
C14 C15 C7 120.75(18)
C14 C15 C2 125.38(18)
C7 C15 C2 113.85(17)
C17 C16 C24 121.32(18)
C17 C16 C2 125.04(18)
C24 C16 C2 113.55(17)
C22 C18 C17 121.90(18)
C22 C18 C19 108.29(17)
C17 C18 C19 129.79(18)
O19A C19 N20 125.32(18)
O19A C19 C18 128.68(19)
N20 C19 C18 105.99(16)
C21 N20 C19 110.59(16)
C21 N20 C35 125.02(17)
C19 N20 C35 124.39(17)
O21A C21 N20 125.72(19)
O21A C21 C22 128.33(19)
N20 C21 C22 105.94(16)
C18 C22 C23 121.81(18)
C18 C22 C21 109.07(17)
C23 C22 C21 129.01(18)
C24 C23 C22 117.32(18)
C24 C23 H23 121.3
C22 C23 H23 121.3
C23 C24 C16 120.91(18)
C23 C24 C5 124.48(18)
C16 C24 C5 114.54(17)
C34 C25 C26 120.70(19)
C34 C25 N11 120.24(19)
C26 C25 N11 118.97(18)
C27 C26 C25 120.11(19)
C27 C26 H26 119.9
C25 C26 H26 119.9
C26 C27 C28 120.6(2)
C26 C27 H27 119.7
C28 C27 H27 119.7
N29 C28 C33 122.95(19)
N29 C28 C27 117.97(19)
C33 C28 C27 119.00(19)
C30 N29 C28 116.6(2)
N29 C30 C31 124.8(2)
N29 C30 H30 117.6
C31 C30 H30 117.6
C32 C31 C30 119.3(2)
C32 C31 H31 120.3
C30 C31 H31 120.3
C31 C32 C33 118.5(2)
C31 C32 H32 120.7
C33 C32 H32 120.7
C34 C33 C28 119.48(19)
C34 C33 C32 122.61(19)
C28 C33 C32 117.80(19)
C25 C34 C33 119.97(19)
C25 C34 H34 120.0
C33 C34 H34 120.0
C44 C35 C36 120.67(19)
C44 C35 N20 120.64(19)
C36 C35 N20 118.68(18)
C37 C36 C35 120.37(19)
C37 C36 H36 119.8
C35 C36 H36 119.8
C36 C37 C38 120.65(19)
C36 C37 H37 119.7
C38 C37 H37 119.7
N39 C38 C43 122.98(19)
N39 C38 C37 118.53(19)
C43 C38 C37 118.50(19)
C40 N39 C38 116.89(19)
N39 C40 C41 124.5(2)
N39 C40 H40 117.8
C41 C40 H40 117.8
C42 C41 C40 119.3(2)
C42 C41 H41 120.3
C40 C41 H41 120.3
C41 C42 C43 118.5(2)
C41 C42 H42 120.8
C43 C42 H42 120.8
C38 C43 C44 120.09(19)
C38 C43 C42 117.85(19)
C44 C43 C42 122.02(19)
C35 C44 C43 119.50(19)
C35 C44 H44 120.3
C43 C44 H44 120.3
C18 C17 C16 116.72(18)
C18 C17 H17 121.6
C16 C17 H17 121.6

loop_
_geom_bond_atom_site_label_1
_geom_bond_atom_site_label_2
_geom_bond_distance
C1 C2 1.522(3)
C1 H1A 0.9800
C1 H1B 0.9800
C1 H1C 0.9800
C2 C16 1.520(3)
C2 C15 1.524(3)
C2 C3 1.568(3)
C3 C4 1.540(3)
C3 H3A 0.9900
C3 H3B 0.9900
C4 C5 1.565(3)
C4 H4A 0.9900
C4 H4B 0.9900
C5 C7 1.520(3)
C5 C6 1.522(3)
C5 C24 1.522(3)
C6 H6A 0.9800
C6 H6B 0.9800
C6 H6C 0.9800
C7 C8 1.392(3)
C7 C15 1.417(3)
C8 C9 1.386(3)
C8 H8 0.9500
C9 C13 1.389(3)
C9 C10 1.483(3)
C10 O10A 1.210(2)
C10 N11 1.416(3)
N11 C12 1.414(3)
N11 C25 1.429(3)
C12 O12A 1.206(3)
C12 C13 1.489(3)
C13 C14 1.384(3)
C14 C15 1.390(3)
C14 H14 0.9500
C16 C17 1.395(3)
C16 C24 1.409(3)
C18 C22 1.380(3)
C18 C17 1.389(3)
C18 C19 1.485(3)
C19 O19A 1.207(3)
C19 N20 1.423(3)
N20 C21 1.413(3)
N20 C35 1.427(3)
C21 O21A 1.209(3)
C21 C22 1.483(3)
C22 C23 1.388(3)
C23 C24 1.385(3)
C23 H23 0.9500
C25 C34 1.372(3)
C25 C26 1.417(3)
C26 C27 1.364(3)
C26 H26 0.9500
C27 C28 1.419(3)
C27 H27 0.9500
C28 N29 1.373(3)
C28 C33 1.418(3)
N29 C30 1.317(3)
C30 C31 1.408(3)
C30 H30 0.9500
C31 C32 1.366(3)
C31 H31 0.9500
C32 C33 1.421(3)
C32 H32 0.9500
C33 C34 1.413(3)
C34 H34 0.9500
C35 C44 1.372(3)
C35 C36 1.415(3)
C36 C37 1.364(3)
C36 H36 0.9500
C37 C38 1.422(3)
C37 H37 0.9500
C38 N39 1.368(3)
C38 C43 1.415(3)
N39 C40 1.320(3)
C40 C41 1.408(3)
C40 H40 0.9500
C41 C42 1.367(3)
C41 H41 0.9500
C42 C43 1.423(3)
C42 H42 0.9500
C43 C44 1.419(3)
C44 H44 0.9500
C17 H17 0.9500

loop_
_geom_torsion_atom_site_label_1
_geom_torsion_atom_site_label_2
_geom_torsion_atom_site_label_3
_geom_torsion_atom_site_label_4
_geom_torsion
C16 C2 C3 C4 -53.7(2)
C1 C2 C3 C4 -178.23(17)
C15 C2 C3 C4 58.1(2)
C2 C3 C4 C5 -2.5(2)
C3 C4 C5 C7 -55.4(2)
C3 C4 C5 C6 -178.71(16)
C3 C4 C5 C24 56.9(2)
C6 C5 C7 C8 3.7(3)
C24 C5 C7 C8 129.91(19)
C4 C5 C7 C8 -117.7(2)
C6 C5 C7 C15 -178.04(16)
C24 C5 C7 C15 -51.8(2)
C4 C5 C7 C15 60.6(2)
C15 C7 C8 C9 0.6(3)
C5 C7 C8 C9 178.72(18)
C7 C8 C9 C13 1.7(3)
C7 C8 C9 C10 -178.28(18)
C8 C9 C10 O10A 1.3(3)
C13 C9 C10 O10A -178.7(2)
C8 C9 C10 N11 -179.3(2)
C13 C9 C10 N11 0.8(2)
O10A C10 N11 C12 -179.64(19)
C9 C10 N11 C12 0.9(2)
O10A C10 N11 C25 -9.5(3)
C9 C10 N11 C25 171.01(17)
C10 N11 C12 O12A 176.61(19)
C25 N11 C12 O12A 6.4(3)
C10 N11 C12 C13 -2.1(2)
C25 N11 C12 C13 -172.30(17)
C8 C9 C13 C14 -2.0(3)
C10 C9 C13 C14 178.00(18)
C8 C9 C13 C12 178.01(18)
C10 C9 C13 C12 -2.0(2)
O12A C12 C13 C14 3.9(4)
N11 C12 C13 C14 -177.5(2)
O12A C12 C13 C9 -176.1(2)
N11 C12 C13 C9 2.5(2)
C9 C13 C14 C15 -0.1(3)
C12 C13 C14 C15 179.89(19)
C13 C14 C15 C7 2.4(3)
C13 C14 C15 C2 -175.89(18)
C8 C7 C15 C14 -2.7(3)
C5 C7 C15 C14 179.00(17)
C8 C7 C15 C2 175.78(17)
C5 C7 C15 C2 -2.6(2)
C16 C2 C15 C14 -125.7(2)
C1 C2 C15 C14 0.7(3)
C3 C2 C15 C14 121.3(2)
C16 C2 C15 C7 55.9(2)
C1 C2 C15 C7 -177.64(16)
C3 C2 C15 C7 -57.1(2)
C1 C2 C16 C17 -4.6(3)
C15 C2 C16 C17 122.2(2)
C3 C2 C16 C17 -126.7(2)
C1 C2 C16 C24 178.99(17)
C15 C2 C16 C24 -54.2(2)
C3 C2 C16 C24 57.0(2)
C22 C18 C19 O19A -175.2(2)
C17 C18 C19 O19A 6.3(4)
C22 C18 C19 N20 3.4(2)
C17 C18 C19 N20 -175.1(2)
O19A C19 N20 C21 175.3(2)
C18 C19 N20 C21 -3.4(2)
O19A C19 N20 C35 -3.7(3)
C18 C19 N20 C35 177.54(18)
C19 N20 C21 O21A -179.0(2)
C35 N20 C21 O21A 0.1(3)
C19 N20 C21 C22 2.1(2)
C35 N20 C21 C22 -178.86(18)
C17 C18 C22 C23 -0.1(3)
C19 C18 C22 C23 -178.74(18)
C17 C18 C22 C21 176.40(18)
C19 C18 C22 C21 -2.2(2)
O21A C21 C22 C18 -178.7(2)
N20 C21 C22 C18 0.2(2)
O21A C21 C22 C23 -2.5(4)
N20 C21 C22 C23 176.4(2)
C18 C22 C23 C24 1.6(3)
C21 C22 C23 C24 -174.15(19)
C22 C23 C24 C16 -1.7(3)
C22 C23 C24 C5 175.07(19)
C17 C16 C24 C23 0.3(3)
C2 C16 C24 C23 176.79(18)
C17 C16 C24 C5 -176.79(18)
C2 C16 C24 C5 -0.3(2)
C7 C5 C24 C23 -123.1(2)
C6 C5 C24 C23 2.9(3)
C4 C5 C24 C23 125.3(2)
C7 C5 C24 C16 53.8(2)
C6 C5 C24 C16 179.82(17)
C4 C5 C24 C16 -57.8(2)
C12 N11 C25 C34 -50.0(3)
C10 N11 C25 C34 141.02(19)
C12 N11 C25 C26 126.6(2)
C10 N11 C25 C26 -42.3(3)
C34 C25 C26 C27 2.1(3)
N11 C25 C26 C27 -174.54(18)
C25 C26 C27 C28 1.4(3)
C26 C27 C28 N29 173.04(19)
C26 C27 C28 C33 -3.8(3)
C33 C28 N29 C30 -0.4(3)
C27 C28 N29 C30 -177.07(18)
C28 N29 C30 C31 -1.4(3)
N29 C30 C31 C32 1.1(3)
C30 C31 C32 C33 1.0(3)
N29 C28 C33 C34 -173.93(18)
C27 C28 C33 C34 2.7(3)
N29 C28 C33 C32 2.3(3)
C27 C28 C33 C32 178.98(17)
C31 C32 C33 C34 173.61(19)
C31 C32 C33 C28 -2.5(3)
C26 C25 C34 C33 -3.1(3)
N11 C25 C34 C33 173.48(17)
C28 C33 C34 C25 0.7(3)
C32 C33 C34 C25 -175.39(18)
C21 N20 C35 C44 -33.7(3)
C19 N20 C35 C44 145.3(2)
C21 N20 C35 C36 145.1(2)
C19 N20 C35 C36 -36.0(3)
C44 C35 C36 C37 -4.6(3)
N20 C35 C36 C37 176.73(19)
C35 C36 C37 C38 1.2(3)
C36 C37 C38 N39 -176.9(2)
C36 C37 C38 C43 3.0(3)
C43 C38 N39 C40 0.3(3)
C37 C38 N39 C40 -179.8(2)
C38 N39 C40 C41 1.2(3)
N39 C40 C41 C42 -1.3(4)
C40 C41 C42 C43 0.0(3)
N39 C38 C43 C44 176.00(19)
C37 C38 C43 C44 -3.8(3)
N39 C38 C43 C42 -1.6(3)
C37 C38 C43 C42 178.59(19)
C41 C42 C43 C38 1.4(3)
C41 C42 C43 C44 -176.2(2)
C36 C35 C44 C43 3.6(3)
N20 C35 C44 C43 -177.67(18)
C38 C43 C44 C35 0.6(3)
C42 C43 C44 C35 178.0(2)
C22 C18 C17 C16 -1.3(3)
C19 C18 C17 C16 177.0(2)
C24 C16 C17 C18 1.2(3)
C2 C16 C17 C18 -174.89(18)
